data_7009259
loop_
_publ_author_name
'Hanton, Lyall R.'
'Lee, Kitty'

_publ_section_title
;
 The role of the metal connectors AgNO3, Cu2I2 and CuCl2 in
 co-ordination-polymer formation using the N2S2 ditopic ligand
 1,4-bis(2-pyridylmethylsulfanylmethyl)benzene&#x200A;&#x2020;
;
_journal_issue 7
_journal_name_full 'Journal of the Chemical Society, Dalton Transactions'
_journal_page_first 1161
_journal_paper_doi 10.1039/a909601i
_journal_year 2000
_chemical_formula_sum 'C20 H20 Cu2 I2 N2 S2'
_chemical_formula_weight 733.38
_chemical_melting_point high
_chemical_name_systematic
;
 ?
;
_space_group_IT_number 14
_symmetry_cell_setting monoclinic
_symmetry_space_group_name_Hall '-P 2yn'
_symmetry_space_group_name_H-M 'P 1 21/n 1'
_atom_sites_solution_hydrogens geom
_atom_sites_solution_primary direct
_atom_sites_solution_secondary difmap
_audit_creation_method SHELXL-97
_cell_angle_alpha 90.00
_cell_angle_beta 105.482(2)
_cell_angle_gamma 90.00
_cell_formula_units_Z 2
_cell_length_a 10.282(1)
_cell_length_b 9.793(1)
_cell_length_c 12.188(1)
_cell_measurement_reflns_used 2265
_cell_measurement_temperature 293(2)
_cell_measurement_theta_max 26.40
_cell_measurement_theta_min 2.71
_cell_volume 1182.70(19)
_computing_cell_refinement 'BRUKER SMART'
_computing_data_collection 'BRUKER SMART'
_computing_data_reduction 'BRUKER SHELXTL'
_computing_molecular_graphics 'BRUKER SHELXTL'
_computing_publication_material 'BRUKER SHELXTL'
_computing_structure_refinement 'SHELXL-97 (Sheldrick, 1997)'
_computing_structure_solution 'SHELXS-97 (Sheldrick, 1990)'
_diffrn_ambient_temperature 293(2)
_diffrn_measured_fraction_theta_full 0.932
_diffrn_measured_fraction_theta_max 0.932
_diffrn_measurement_device_type 'CCD area detector'
_diffrn_measurement_method 'phi and omega scans'
_diffrn_radiation_monochromator graphite
_diffrn_radiation_source 'fine-focus sealed tube'
_diffrn_radiation_type MoK\a
_diffrn_radiation_wavelength 0.71073
_diffrn_reflns_av_R_equivalents 0.0184
_diffrn_reflns_av_sigmaI/netI 0.0163
_diffrn_reflns_limit_h_max 12
_diffrn_reflns_limit_h_min -12
_diffrn_reflns_limit_k_max 12
_diffrn_reflns_limit_k_min -12
_diffrn_reflns_limit_l_max 14
_diffrn_reflns_limit_l_min -6
_diffrn_reflns_number 7964
_diffrn_reflns_theta_full 26.40
_diffrn_reflns_theta_max 26.40
_diffrn_reflns_theta_min 2.71
_diffrn_standards_decay_% 2
_diffrn_standards_number 0
_exptl_absorpt_coefficient_mu 4.594
_exptl_absorpt_correction_T_max 0.2097
_exptl_absorpt_correction_T_min 0.1471
_exptl_absorpt_correction_type multi-scan
_exptl_absorpt_process_details 'SADABS (Sheldrick 1996)'
_exptl_crystal_colour 'red brown'
_exptl_crystal_density_diffrn 2.059
_exptl_crystal_density_method 'not measured'
_exptl_crystal_description triangular
_exptl_crystal_F_000 700
_exptl_crystal_size_max 0.80
_exptl_crystal_size_mid 0.51
_exptl_crystal_size_min 0.34
_refine_diff_density_max 2.356
_refine_diff_density_min -1.961
_refine_diff_density_rms 0.108
_refine_ls_extinction_method none
_refine_ls_goodness_of_fit_ref 1.042
_refine_ls_hydrogen_treatment mixed
_refine_ls_matrix_type full
_refine_ls_number_parameters 127
_refine_ls_number_reflns 2265
_refine_ls_number_restraints 0
_refine_ls_restrained_S_all 1.042
_refine_ls_R_factor_all 0.0428
_refine_ls_R_factor_gt 0.0397
_refine_ls_shift/su_max 0.000
_refine_ls_shift/su_mean 0.000
_refine_ls_structure_factor_coef Fsqd
_refine_ls_weighting_details 'calc w=1/[\s^2^(Fo^2^)+(0.0292P)^2^+6.5470P] where P=(Fo^2^+2Fc^2^)/3'
_refine_ls_weighting_scheme calc
_refine_ls_wR_factor_gt 0.0883
_refine_ls_wR_factor_ref 0.0906
_reflns_number_gt 2092
_reflns_number_total 2265
_reflns_threshold_expression >2sigma(I)
_cod_data_source_file a909601i.txt
_cod_data_source_block '[Cu2I2(L)]'
_cod_original_cell_volume 1182.7(2)
_cod_original_sg_symbol_H-M P2(1)/n
_cod_database_code 7009259

loop_
_symmetry_equiv_pos_as_xyz
'x, y, z'
'-x+1/2, y+1/2, -z+1/2'
'-x, -y, -z'
'x-1/2, -y-1/2, z-1/2'

loop_
_atom_site_label
_atom_site_type_symbol
_atom_site_fract_x
_atom_site_fract_y
_atom_site_fract_z
_atom_site_U_iso_or_equiv
_atom_site_adp_type
_atom_site_occupancy
_atom_site_symmetry_multiplicity
_atom_site_calc_flag
_atom_site_refinement_flags
_atom_site_disorder_assembly
_atom_site_disorder_group
I1 I 0.53661(5) 0.36098(4) 0.36059(4) 0.06106(17) Uani 1 1 d . . .
Cu1 Cu 0.45620(7) 0.39725(7) 0.54204(6) 0.0478(2) Uani 1 1 d . . .
S1 S 0.23106(13) 0.33504(13) 0.53523(11) 0.0388(3) Uani 1 1 d . . .
N1 N 0.5110(5) 0.2312(5) 0.6501(4) 0.0458(11) Uani 1 1 d . . .
C9 C -0.0337(5) 0.1321(5) 0.4639(4) 0.0407(11) Uani 1 1 d . . .
H9 H -0.0566 0.2212 0.4401 0.049 Uiso 1 1 calc R . .
C8 C 0.0985(5) 0.0864(5) 0.4781(4) 0.0370(11) Uani 1 1 d . . .
C7 C 0.2037(6) 0.1787(5) 0.4523(4) 0.0405(11) Uani 1 1 d . . .
H7A H 0.1764 0.2021 0.3720 0.049 Uiso 1 1 calc R . .
H7B H 0.2883 0.1292 0.4666 0.049 Uiso 1 1 calc R . .
C6 C 0.2880(5) 0.2647(6) 0.6771(4) 0.0418(12) Uani 1 1 d . . .
H6A H 0.3023 0.3390 0.7317 0.050 Uiso 1 1 calc R . .
H6B H 0.2174 0.2068 0.6909 0.050 Uiso 1 1 calc R . .
C10 C 0.1310(5) -0.0454(5) 0.5149(4) 0.0398(11) Uani 1 1 d . . .
H10 H 0.2190 -0.0765 0.5257 0.048 Uiso 1 1 calc R . .
C5 C 0.4153(6) 0.1830(5) 0.6975(4) 0.0427(12) Uani 1 1 d . . .
C1 C 0.6275(7) 0.1606(8) 0.6694(6) 0.068(2) Uani 1 1 d . . .
H1 H 0.6947 0.1913 0.6373 0.081 Uiso 1 1 calc R . .
C4 C 0.4335(8) 0.0660(6) 0.7643(5) 0.0608(17) Uani 1 1 d . . .
H4 H 0.3652 0.0358 0.7954 0.073 Uiso 1 1 calc R . .
C2 C 0.6501(9) 0.0425(9) 0.7363(7) 0.083(3) Uani 1 1 d . . .
H2 H 0.7316 -0.0039 0.7483 0.100 Uiso 1 1 calc R . .
C3 C 0.5531(10) -0.0051(8) 0.7843(7) 0.082(3) Uani 1 1 d . . .
H3 H 0.5674 -0.0833 0.8292 0.098 Uiso 1 1 calc R . .

loop_
_atom_site_aniso_label
_atom_site_aniso_U_11
_atom_site_aniso_U_22
_atom_site_aniso_U_33
_atom_site_aniso_U_23
_atom_site_aniso_U_13
_atom_site_aniso_U_12
I1 0.0831(3) 0.0539(3) 0.0645(3) -0.02760(19) 0.0515(2) -0.0258(2)
Cu1 0.0577(4) 0.0454(4) 0.0505(4) -0.0087(3) 0.0320(3) -0.0197(3)
S1 0.0436(7) 0.0382(7) 0.0374(6) -0.0020(5) 0.0156(5) -0.0095(5)
N1 0.048(3) 0.047(3) 0.045(2) -0.013(2) 0.017(2) 0.001(2)
C9 0.050(3) 0.036(3) 0.035(3) 0.005(2) 0.008(2) -0.006(2)
C8 0.043(3) 0.039(3) 0.029(2) -0.002(2) 0.0098(19) -0.012(2)
C7 0.049(3) 0.043(3) 0.032(2) -0.004(2) 0.016(2) -0.012(2)
C6 0.047(3) 0.049(3) 0.034(2) -0.004(2) 0.018(2) -0.012(2)
C10 0.039(3) 0.044(3) 0.036(3) 0.000(2) 0.010(2) -0.006(2)
C5 0.059(3) 0.038(3) 0.030(2) -0.009(2) 0.011(2) -0.010(2)
C1 0.056(4) 0.084(5) 0.061(4) -0.033(4) 0.014(3) 0.006(4)
C4 0.090(5) 0.038(3) 0.046(3) -0.005(3) 0.004(3) -0.013(3)
C2 0.095(6) 0.064(5) 0.075(5) -0.030(4) -0.006(4) 0.039(5)
C3 0.120(7) 0.043(4) 0.063(4) -0.012(3) -0.009(5) 0.011(4)

loop_
_atom_type_symbol
_atom_type_description
_atom_type_scat_dispersion_real
_atom_type_scat_dispersion_imag
_atom_type_scat_source
C C 0.0033 0.0016 'International Tables Vol C Tables 4.2.6.8 and 6.1.1.4'
H H 0.0000 0.0000 'International Tables Vol C Tables 4.2.6.8 and 6.1.1.4'
N N 0.0061 0.0033 'International Tables Vol C Tables 4.2.6.8 and 6.1.1.4'
S S 0.1246 0.1234 'International Tables Vol C Tables 4.2.6.8 and 6.1.1.4'
Cu Cu 0.3201 1.2651 'International Tables Vol C Tables 4.2.6.8 and 6.1.1.4'
I I -0.4742 1.8119 'International Tables Vol C Tables 4.2.6.8 and 6.1.1.4'

loop_
_geom_angle_atom_site_label_1
_geom_angle_atom_site_label_2
_geom_angle_atom_site_label_3
_geom_angle
_geom_angle_site_symmetry_1
_geom_angle_site_symmetry_3
_geom_angle_publ_flag
Cu1 I1 Cu1 57.93(3) . 3_666 ?
N1 Cu1 S1 85.32(14) . . ?
N1 Cu1 Cu1 144.58(14) . 3_666 ?
S1 Cu1 Cu1 129.73(6) . 3_666 ?
N1 Cu1 I1 109.93(12) . . ?
S1 Cu1 I1 117.82(4) . . ?
Cu1 Cu1 I1 62.16(3) 3_666 . ?
N1 Cu1 I1 116.58(12) . 3_666 ?
S1 Cu1 I1 98.97(4) . 3_666 ?
Cu1 Cu1 I1 59.91(3) 3_666 3_666 ?
I1 Cu1 I1 122.07(3) . 3_666 ?
C6 S1 C7 100.0(2) . . ?
C6 S1 Cu1 90.03(17) . . ?
C7 S1 Cu1 103.93(18) . . ?
C1 N1 C5 117.4(6) . . ?
C1 N1 Cu1 126.3(5) . . ?
C5 N1 Cu1 116.1(4) . . ?
C10 C9 C8 120.4(5) 3_556 . ?
C10 C8 C9 119.0(5) . . ?
C10 C8 C7 120.3(5) . . ?
C9 C8 C7 120.7(5) . . ?
C8 C7 S1 113.8(4) . . ?
C5 C6 S1 114.0(3) . . ?
C8 C10 C9 120.6(5) . 3_556 ?
N1 C5 C4 122.6(6) . . ?
N1 C5 C6 116.6(5) . . ?
C4 C5 C6 120.8(6) . . ?
N1 C1 C2 121.8(7) . . ?
C3 C4 C5 119.6(7) . . ?
C3 C2 C1 120.4(7) . . ?
C2 C3 C4 118.1(7) . . ?

loop_
_geom_bond_atom_site_label_1
_geom_bond_atom_site_label_2
_geom_bond_distance
_geom_bond_site_symmetry_2
_geom_bond_publ_flag
I1 Cu1 2.5839(7) . ?
I1 Cu1 2.6406(8) 3_666 ?
Cu1 N1 2.073(5) . ?
Cu1 S1 2.3738(15) . ?
Cu1 Cu1 2.5306(13) 3_666 ?
Cu1 I1 2.6406(8) 3_666 ?
S1 C6 1.808(5) . ?
S1 C7 1.815(5) . ?
N1 C1 1.348(8) . ?
N1 C5 1.352(7) . ?
C9 C10 1.388(7) 3_556 ?
C9 C8 1.397(8) . ?
C8 C10 1.378(7) . ?
C8 C7 1.506(7) . ?
C6 C5 1.497(8) . ?
C10 C9 1.388(7) 3_556 ?
C5 C4 1.390(8) . ?
C1 C2 1.399(12) . ?
C4 C3 1.377(11) . ?
C2 C3 1.366(13) . ?
